data_1536741
loop_
_publ_author_name
'Xiao, D.'
'Hou, Y.'
'Wang, E.'
'An, H.'
'Lue, A.'
'Li, Y.'
'Hu, C.'
'Xu, L.'

_publ_section_title
;
 Hydrothermal synthesis and crystal structure of a three-dimensional metal
 selenite containing double helical chains: Fe3 (H2 O) (Se O3)3
;
_journal_name_full 'Journal of Solid State Chemistry'
_journal_page_first 2699
_journal_page_last 2704
_journal_volume 177
_journal_year 2004
_chemical_formula_sum 'Fe3 H2 O10 Se3'
_chemical_name_systematic 'Fe3 (H2 O) (Se O3)3'
_space_group_IT_number 2
_symmetry_space_group_name_Hall '-P 1'
_symmetry_space_group_name_H-M 'P -1'
_cell_angle_alpha 69.21
_cell_angle_beta 62.74
_cell_angle_gamma 67.16
_cell_formula_units_Z 2
_cell_length_a 8.0916
_cell_length_b 8.2089
_cell_length_c 8.5679
_cell_volume 455.202
_citation_journal_id_ASTM JSSCBI
_cod_data_source_file Xiao_JSSCBI_2004_1325.cif
_cod_data_source_block H2Fe3O10Se3
_cod_original_cell_volume 455.2024
_cod_original_formula_sum 'H2 Fe3 O10 Se3'
_cod_database_code 1536741

loop_
_symmetry_equiv_pos_as_xyz
x,y,z
-x,-y,-z

loop_
_atom_site_label
_atom_site_type_symbol
_atom_site_fract_x
_atom_site_fract_y
_atom_site_fract_z
_atom_site_occupancy
_atom_site_U_iso_or_equiv
Fe4 Fe+2 0 0.5 0.5 1 0.0
Se2 Se+4 0.17647 0.1694 0.79807 1 0.0
Se3 Se+4 0.20324 0.83251 0.43558 1 0.0
O2 O-2 0.4006 0.6745 0.4727 1 0.0
O7 O-2 -0.0497 0.2226 0.9513 1 0.0
O10 O-2 0.5373 0.4438 0.1743 1 0.0
O1 O-2 0.5466 0.1955 0.064 1 0.0
O5 O-2 0.1906 0.3587 0.6259 1 0.0
O8 O-2 0.0811 0.6301 0.81 1 0.0
Fe3 Fe+2 0.5 0 0 1 0.0
O4 O-2 0.2146 0.3947 0.2583 1 0.0
O3 O-2 0.1328 0.7136 0.3583 1 0.0
Se1 Se+4 0.43535 0.2661 0.26128 1 0.0
O6 O-2 0.3026 0.2123 0.8852 1 0.0
O9 O-2 0.2912 0.9818 0.2532 1 0.0
Fe2 Fe+2 0.28342 0.64355 0.11016 1 0.0
Fe1 Fe+2 0.346 0.46296 0.70117 1 0.0
